data_4317315
loop_
_publ_author_name
'Massimo Cametti'
'Laura Ilander'
'Arto Valkonen'
'Martin Nieger'
'Maija Nissinen'
'Elisa Nauha'
'Kari Rissanen'

_publ_section_title
;
 Non-Centrosymmetric Tetrameric Assemblies of Tetramethylammonium Halides
 with Uranyl Salophen Complexes in the Solid State
;
_journal_name_full 'Inorganic Chemistry'
_journal_page_first 11473
_journal_page_last 11484
_journal_paper_doi 10.1021/ic101547r
_journal_volume 49
_journal_year 2010
_chemical_formula_moiety '8(C34 H40 N2 O7 U), 9(C2 H3 N), 8(H2 O)'
_chemical_formula_sum 'C290 H363 N25 O64 U8'
_chemical_formula_weight 7127.29
_chemical_name_systematic
;
 ?
;
_space_group_IT_number 14
_symmetry_cell_setting monoclinic
_symmetry_space_group_name_Hall '-P 2ybc'
_symmetry_space_group_name_H-M 'P 1 21/c 1'
_atom_sites_solution_hydrogens geom
_atom_sites_solution_primary direct
_atom_sites_solution_secondary difmap
_audit_creation_method SHELXL-97
_cell_angle_alpha 90.00
_cell_angle_beta 90.3000(10)
_cell_angle_gamma 90.00
_cell_formula_units_Z 1
_cell_length_a 26.1430(5)
_cell_length_b 14.6744(2)
_cell_length_c 18.7730(3)
_cell_measurement_reflns_used 215992
_cell_measurement_temperature 123.0(1)
_cell_measurement_theta_max 28.283
_cell_measurement_theta_min 0.407
_cell_volume 7201.8(2)
_computing_cell_refinement 'DENZO-SMN (Otwinowski & Minor, 1997)'
_computing_data_collection 'Collect (Bruker, 2008)'
_computing_data_reduction DENZO-SMN
_computing_molecular_graphics 'ORTEP-3 (Farrugia, 1997); MERCURY (Macrae, <i>et al.</i>, 2006)'
_computing_publication_material SHELXL-97
_computing_structure_refinement 'SHELXL-97 (Sheldrick, 2008)'
_computing_structure_solution 'SIR-2004 (Burla, et al., 2005)'
_diffrn_ambient_temperature 123.0(1)
_diffrn_detector_area_resol_mean 9
_diffrn_measured_fraction_theta_full 0.999
_diffrn_measured_fraction_theta_max 0.999
_diffrn_measurement_device_type 'Bruker-Nonius Kappa CCD with APEXII detector'
_diffrn_measurement_method '\f and \w scans'
_diffrn_radiation_monochromator graphite
_diffrn_radiation_source 'fine-focus sealed tube'
_diffrn_radiation_type MoK\a
_diffrn_radiation_wavelength 0.71073
_diffrn_reflns_av_R_equivalents 0.0978
_diffrn_reflns_av_sigmaI/netI 0.0736
_diffrn_reflns_limit_h_max 31
_diffrn_reflns_limit_h_min -31
_diffrn_reflns_limit_k_max 17
_diffrn_reflns_limit_k_min -17
_diffrn_reflns_limit_l_max 22
_diffrn_reflns_limit_l_min -22
_diffrn_reflns_number 83272
_diffrn_reflns_theta_full 25.00
_diffrn_reflns_theta_max 25.00
_diffrn_reflns_theta_min 1.76
_exptl_absorpt_coefficient_mu 4.562
_exptl_absorpt_correction_T_max 0.6583
_exptl_absorpt_correction_T_min 0.4073
_exptl_absorpt_correction_type multi-scan
_exptl_absorpt_process_details 'Sadabs2002 (Sheldrick, 2002)'
_exptl_crystal_colour red
_exptl_crystal_density_diffrn 1.643
_exptl_crystal_density_method 'not measured'
_exptl_crystal_description prism
_exptl_crystal_F_000 3526
_exptl_crystal_size_max 0.24
_exptl_crystal_size_mid 0.16
_exptl_crystal_size_min 0.10
_refine_diff_density_max 2.891
_refine_diff_density_min -1.716
_refine_diff_density_rms 0.161
_refine_ls_extinction_method none
_refine_ls_goodness_of_fit_ref 1.040
_refine_ls_hydrogen_treatment mixed
_refine_ls_matrix_type full
_refine_ls_number_parameters 887
_refine_ls_number_reflns 12673
_refine_ls_number_restraints 138
_refine_ls_restrained_S_all 1.038
_refine_ls_R_factor_all 0.0799
_refine_ls_R_factor_gt 0.0537
_refine_ls_shift/su_max 0.002
_refine_ls_shift/su_mean 0.000
_refine_ls_structure_factor_coef Fsqd
_refine_ls_weighting_details 'calc w=1/[\s^2^(Fo^2^)+(0.0115P)^2^+66.1171P] where P=(Fo^2^+2Fc^2^)/3'
_refine_ls_weighting_scheme calc
_refine_ls_wR_factor_gt 0.0964
_refine_ls_wR_factor_ref 0.1044
_reflns_number_gt 9650
_reflns_number_total 12673
_reflns_threshold_expression >2\s(I)
_cod_data_source_file ic101547r_si_007.cif
_cod_data_source_block 8
_cod_database_code 4317315

loop_
_symmetry_equiv_pos_as_xyz
'x, y, z'
'-x, y+1/2, -z+1/2'
'-x, -y, -z'
'x, -y-1/2, z-1/2'

loop_
_atom_site_label
_atom_site_type_symbol
_atom_site_fract_x
_atom_site_fract_y
_atom_site_fract_z
_atom_site_U_iso_or_equiv
_atom_site_adp_type
_atom_site_occupancy
_atom_site_symmetry_multiplicity
_atom_site_calc_flag
_atom_site_refinement_flags
_atom_site_disorder_assembly
_atom_site_disorder_group
U1 U 0.418917(12) 0.456546(18) 0.619747(15) 0.01732(9) Uani 1 1 d . . .
O1 O 0.4276(2) 0.3758(3) 0.6887(3) 0.0240(13) Uani 1 1 d . . .
O2 O 0.4069(2) 0.5370(3) 0.5506(3) 0.0249(13) Uani 1 1 d . . .
O3 O 0.5052(2) 0.4233(3) 0.5711(3) 0.0230(13) Uani 1 1 d D . .
H3OA H 0.497(3) 0.405(5) 0.531(2) 0.035 Uiso 1 1 d D . .
H3OB H 0.519(3) 0.474(3) 0.573(4) 0.035 Uiso 1 1 d D . .
O10 O 0.4025(2) 0.3440(3) 0.5398(3) 0.0254(13) Uani 1 1 d . . .
O15 O 0.4410(2) 0.2059(4) 0.4686(3) 0.0321(15) Uani 1 1 d . . .
O26 O 0.4680(2) 0.5613(3) 0.6771(3) 0.0236(13) Uani 1 1 d . . .
O31 O 0.5580(2) 0.6237(3) 0.7160(3) 0.0221(12) Uani 1 1 d . . .
N7 N 0.3248(3) 0.4147(5) 0.6225(3) 0.0249(17) Uani 1 1 d . . .
N23 N 0.3640(3) 0.5468(4) 0.7059(3) 0.0202(15) Uani 1 1 d . . .
C1 C 0.3112(3) 0.5536(5) 0.6878(4) 0.026(2) Uani 1 1 d . . .
C2 C 0.2795(4) 0.6246(6) 0.7096(5) 0.035(2) Uani 1 1 d . . .
H2 H 0.2923 0.6708 0.7403 0.042 Uiso 1 1 calc R . .
C3 C 0.2289(4) 0.6275(7) 0.6859(5) 0.040(2) Uani 1 1 d . . .
H3 H 0.2071 0.6751 0.7016 0.048 Uiso 1 1 calc R . .
C4 C 0.2105(4) 0.5634(6) 0.6411(5) 0.037(2) Uani 1 1 d . . .
H4 H 0.1759 0.5669 0.6256 0.045 Uiso 1 1 calc R . .
C5 C 0.2412(4) 0.4918(6) 0.6171(5) 0.035(2) Uani 1 1 d . . .
H5 H 0.2286 0.4485 0.5837 0.042 Uiso 1 1 calc R . .
C6 C 0.2915(3) 0.4862(6) 0.6439(4) 0.027(2) Uani 1 1 d . . .
C8 C 0.3076(3) 0.3329(6) 0.6147(4) 0.028(2) Uani 1 1 d . . .
H8 H 0.2735 0.3227 0.6301 0.034 Uiso 1 1 calc R . .
C9 C 0.3336(4) 0.2552(6) 0.5857(4) 0.028(2) Uani 1 1 d . . .
C10 C 0.3793(4) 0.2643(5) 0.5458(4) 0.028(2) Uani 1 1 d . . .
C11 C 0.3991(4) 0.1879(6) 0.5105(4) 0.029(2) Uani 1 1 d . . .
C12 C 0.3766(4) 0.1022(6) 0.5182(5) 0.040(3) Uani 1 1 d . . .
H12 H 0.3907 0.0503 0.4953 0.048 Uiso 1 1 calc R . .
C13 C 0.3329(4) 0.0946(6) 0.5601(5) 0.045(3) Uani 1 1 d . . .
H13 H 0.3179 0.0362 0.5667 0.054 Uiso 1 1 calc R . .
C14 C 0.3109(4) 0.1692(6) 0.5921(5) 0.036(2) Uani 1 1 d . . .
H14 H 0.2802 0.1624 0.6185 0.043 Uiso 1 1 calc R . .
C16 C 0.4610(4) 0.1340(6) 0.4232(5) 0.042(3) Uani 1 1 d . . .
H16A H 0.4336 0.1112 0.3913 0.050 Uiso 1 1 calc R . .
H16B H 0.4731 0.0825 0.4529 0.050 Uiso 1 1 calc R . .
C17 C 0.5045(4) 0.1703(6) 0.3796(5) 0.039(2) Uani 1 1 d U . .
H17 H 0.4921 0.2252 0.3531 0.047 Uiso 1 1 calc R . .
C18 C 0.5194(5) 0.0981(6) 0.3252(5) 0.051(2) Uani 1 1 d U . .
H18A H 0.5286 0.0410 0.3503 0.061 Uiso 1 1 calc R . .
H18B H 0.4898 0.0851 0.2937 0.061 Uiso 1 1 calc R . .
C19 C 0.5644(5) 0.1291(7) 0.2802(6) 0.058(3) Uani 1 1 d U . .
H19A H 0.5740 0.0795 0.2471 0.070 Uiso 1 1 calc R . .
H19B H 0.5539 0.1824 0.2513 0.070 Uiso 1 1 calc R . .
C20 C 0.6106(5) 0.1546(7) 0.3255(6) 0.062(3) Uani 1 1 d U . .
H20A H 0.6383 0.1772 0.2943 0.075 Uiso 1 1 calc R . .
H20B H 0.6234 0.0999 0.3508 0.075 Uiso 1 1 calc R . .
C21 C 0.5968(5) 0.2281(7) 0.3796(6) 0.061(3) Uani 1 1 d U . .
H21A H 0.5885 0.2855 0.3543 0.074 Uiso 1 1 calc R . .
H21B H 0.6265 0.2398 0.4112 0.074 Uiso 1 1 calc R . .
C22 C 0.5505(4) 0.1986(6) 0.4250(5) 0.045(2) Uani 1 1 d U . .
H22A H 0.5607 0.1468 0.4558 0.054 Uiso 1 1 calc R . .
H22B H 0.5404 0.2497 0.4563 0.054 Uiso 1 1 calc R . .
C24 C 0.3792(3) 0.5828(5) 0.7655(4) 0.0212(19) Uani 1 1 d . . .
H24 H 0.3530 0.6017 0.7970 0.025 Uiso 1 1 calc R . .
C25 C 0.4299(3) 0.5974(5) 0.7893(4) 0.0227(19) Uani 1 1 d . . .
C26 C 0.4724(3) 0.5921(5) 0.7427(4) 0.0209(18) Uani 1 1 d . . .
C27 C 0.5202(3) 0.6252(5) 0.7660(4) 0.0207(18) Uani 1 1 d . . .
C28 C 0.5259(4) 0.6576(5) 0.8348(4) 0.027(2) Uani 1 1 d . . .
H28 H 0.5583 0.6799 0.8501 0.032 Uiso 1 1 calc R . .
C29 C 0.4854(4) 0.6582(6) 0.8815(4) 0.032(2) Uani 1 1 d . . .
H29 H 0.4904 0.6782 0.9291 0.039 Uiso 1 1 calc R . .
C30 C 0.4380(4) 0.6299(5) 0.8596(4) 0.031(2) Uani 1 1 d . . .
H30 H 0.4101 0.6322 0.8918 0.038 Uiso 1 1 calc R . .
C32 C 0.6079(3) 0.6563(6) 0.7369(4) 0.0277(19) Uani 1 1 d U . .
H32A H 0.6218 0.6176 0.7756 0.033 Uiso 1 1 calc R . .
H32B H 0.6052 0.7195 0.7549 0.033 Uiso 1 1 calc R . .
C33 C 0.6433(3) 0.6534(6) 0.6731(5) 0.0272(17) Uani 1 1 d U . .
H33 H 0.6271 0.6889 0.6335 0.033 Uiso 1 1 calc R . .
C34 C 0.6523(4) 0.5562(6) 0.6474(5) 0.035(2) Uani 1 1 d U . .
H34A H 0.6193 0.5288 0.6326 0.042 Uiso 1 1 calc R . .
H34B H 0.6664 0.5192 0.6870 0.042 Uiso 1 1 calc R . .
C35 C 0.6898(4) 0.5551(6) 0.5842(5) 0.034(2) Uani 1 1 d U . .
H35A H 0.6968 0.4912 0.5705 0.041 Uiso 1 1 calc R . .
H35B H 0.6737 0.5859 0.5429 0.041 Uiso 1 1 calc R . .
C36 C 0.7397(4) 0.6020(6) 0.6021(5) 0.040(2) Uani 1 1 d U . .
H36A H 0.7581 0.5665 0.6390 0.047 Uiso 1 1 calc R . .
H36B H 0.7614 0.6041 0.5590 0.047 Uiso 1 1 calc R . .
C37 C 0.7309(4) 0.6974(7) 0.6287(5) 0.043(2) Uani 1 1 d U . .
H37A H 0.7164 0.7351 0.5899 0.052 Uiso 1 1 calc R . .
H37B H 0.7640 0.7246 0.6433 0.052 Uiso 1 1 calc R . .
C38 C 0.6945(4) 0.6975(7) 0.6919(5) 0.041(2) Uani 1 1 d U . .
H38A H 0.6887 0.7611 0.7075 0.049 Uiso 1 1 calc R . .
H38B H 0.7105 0.6640 0.7320 0.049 Uiso 1 1 calc R . .
U1A U 0.077316(12) 0.572861(19) 0.885547(16) 0.02080(9) Uani 1 1 d . . .
O1A O 0.0933(2) 0.4990(4) 0.9575(3) 0.0268(13) Uani 1 1 d . . .
O2A O 0.0652(2) 0.6456(3) 0.8115(3) 0.0241(13) Uani 1 1 d . . .
O3A O -0.0136(2) 0.5757(4) 0.9259(3) 0.0237(13) Uani 1 1 d D . .
H3AA H -0.027(3) 0.524(3) 0.930(5) 0.036 Uiso 1 1 d D . .
H3AB H -0.010(3) 0.591(6) 0.9682(17) 0.036 Uiso 1 1 d D . .
O10A O 0.0411(2) 0.4531(4) 0.8288(3) 0.0239(13) Uani 1 1 d . . .
O15A O -0.0462(2) 0.3923(4) 0.7761(3) 0.0273(14) Uani 1 1 d . . .
O26A O 0.0801(2) 0.6937(4) 0.9616(3) 0.0266(14) Uani 1 1 d . . .
O31A O 0.0350(2) 0.8168(4) 1.0415(3) 0.0309(14) Uani 1 1 d . . .
N7A N 0.1436(3) 0.4911(5) 0.8093(4) 0.0277(17) Uani 1 1 d . . .
N23A N 0.1660(3) 0.6399(5) 0.8897(4) 0.0297(18) Uani 1 1 d . . .
C1A C 0.2060(3) 0.5784(6) 0.8764(5) 0.033(2) Uani 1 1 d U . .
C2A C 0.2552(3) 0.5864(7) 0.9069(5) 0.042(2) Uani 1 1 d U . .
H2A H 0.2633 0.6382 0.9351 0.051 Uiso 1 1 calc R . .
C3A C 0.2911(4) 0.5206(7) 0.8964(6) 0.049(2) Uani 1 1 d U . .
H3A H 0.3236 0.5263 0.9189 0.059 Uiso 1 1 calc R . .
C4A C 0.2815(4) 0.4465(7) 0.8541(6) 0.049(2) Uani 1 1 d U . .
H4A H 0.3078 0.4031 0.8458 0.059 Uiso 1 1 calc R . .
C5A C 0.2331(4) 0.4347(7) 0.8231(6) 0.046(2) Uani 1 1 d U . .
H5A H 0.2260 0.3828 0.7944 0.055 Uiso 1 1 calc R . .
C6A C 0.1957(3) 0.4999(6) 0.8351(5) 0.033(2) Uani 1 1 d U . .
C8A C 0.1346(4) 0.4475(5) 0.7504(5) 0.031(2) Uani 1 1 d . . .
H8A H 0.1638 0.4303 0.7236 0.037 Uiso 1 1 calc R . .
C9A C 0.0856(4) 0.4219(5) 0.7208(4) 0.028(2) Uani 1 1 d . . .
C10A C 0.0402(3) 0.4243(5) 0.7619(4) 0.0226(19) Uani 1 1 d . . .
C11A C -0.0052(3) 0.3891(5) 0.7319(4) 0.025(2) Uani 1 1 d . . .
C12A C -0.0058(4) 0.3557(5) 0.6625(4) 0.032(2) Uani 1 1 d . . .
H12A H -0.0368 0.3327 0.6428 0.038 Uiso 1 1 calc R . .
C13A C 0.0385(4) 0.3557(6) 0.6219(5) 0.039(3) Uani 1 1 d . . .
H13A H 0.0376 0.3338 0.5743 0.047 Uiso 1 1 calc R . .
C14A C 0.0833(4) 0.3874(5) 0.6505(5) 0.034(2) Uani 1 1 d . . .
H14A H 0.1135 0.3862 0.6226 0.041 Uiso 1 1 calc R . .
C16A C -0.0960(4) 0.3767(6) 0.7462(5) 0.032(2) Uani 1 1 d . . .
H16C H -0.1003 0.3112 0.7348 0.039 Uiso 1 1 calc R . .
H16D H -0.1002 0.4121 0.7017 0.039 Uiso 1 1 calc R . .
C17A C -0.1353(3) 0.4059(6) 0.8000(4) 0.028(2) Uani 1 1 d . . .
H17A H -0.1246 0.4663 0.8199 0.034 Uiso 1 1 calc R . .
C18A C -0.1393(3) 0.3383(6) 0.8616(5) 0.034(2) Uani 1 1 d . . .
H18C H -0.1060 0.3349 0.8868 0.041 Uiso 1 1 calc R . .
H18D H -0.1471 0.2770 0.8424 0.041 Uiso 1 1 calc R . .
C19A C -0.1809(4) 0.3657(8) 0.9144(5) 0.048(3) Uani 1 1 d . . .
H19C H -0.1841 0.3176 0.9510 0.057 Uiso 1 1 calc R . .
H19D H -0.1704 0.4227 0.9387 0.057 Uiso 1 1 calc R . .
C20A C -0.2326(4) 0.3803(6) 0.8787(5) 0.038(2) Uani 1 1 d . . .
H20C H -0.2456 0.3214 0.8604 0.045 Uiso 1 1 calc R . .
H20D H -0.2573 0.4036 0.9142 0.045 Uiso 1 1 calc R . .
C21A C -0.2285(4) 0.4472(7) 0.8181(5) 0.046(3) Uani 1 1 d . . .
H21C H -0.2195 0.5080 0.8373 0.056 Uiso 1 1 calc R . .
H21D H -0.2620 0.4522 0.7937 0.056 Uiso 1 1 calc R . .
C22A C -0.1874(4) 0.4174(7) 0.7636(5) 0.040(2) Uani 1 1 d . . .
H22C H -0.1977 0.3591 0.7414 0.048 Uiso 1 1 calc R . .
H22D H -0.1848 0.4639 0.7256 0.048 Uiso 1 1 calc R . .
C24A C 0.1780(3) 0.7262(6) 0.8983(4) 0.031(2) Uani 1 1 d . . .
H24A H 0.2111 0.7441 0.8829 0.037 Uiso 1 1 calc R . .
C25A C 0.1469(4) 0.7955(6) 0.9281(4) 0.030(2) Uani 1 1 d . . .
C26A C 0.1010(3) 0.7754(6) 0.9628(4) 0.027(2) Uani 1 1 d . . .
C27A C 0.0770(3) 0.8441(6) 1.0046(4) 0.028(2) Uani 1 1 d . . .
C28A C 0.0971(4) 0.9318(6) 1.0048(5) 0.037(2) Uani 1 1 d . . .
H28A H 0.0805 0.9780 1.0315 0.044 Uiso 1 1 calc R . .
C29A C 0.1413(4) 0.9532(7) 0.9666(5) 0.039(2) Uani 1 1 d . . .
H29A H 0.1534 1.0142 0.9652 0.047 Uiso 1 1 calc R . .
C30A C 0.1667(4) 0.8868(6) 0.9315(5) 0.034(2) Uani 1 1 d . . .
H30A H 0.1981 0.9007 0.9087 0.041 Uiso 1 1 calc R . .
C32A C 0.0148(4) 0.8779(5) 1.0944(5) 0.034(2) Uani 1 1 d . . .
H32C H 0.0000 0.9324 1.0711 0.041 Uiso 1 1 calc R . .
H32D H 0.0425 0.8980 1.1270 0.041 Uiso 1 1 calc R . .
C33A C -0.0257(3) 0.8284(5) 1.1355(4) 0.025(2) Uani 1 1 d . . .
H33A H -0.0106 0.7709 1.1548 0.031 Uiso 1 1 calc R . .
C34A C -0.0720(4) 0.8038(6) 1.0898(5) 0.033(2) Uani 1 1 d . . .
H34C H -0.0861 0.8598 1.0678 0.039 Uiso 1 1 calc R . .
H34D H -0.0612 0.7624 1.0510 0.039 Uiso 1 1 calc R . .
C35A C -0.1127(4) 0.7583(6) 1.1330(5) 0.038(2) Uani 1 1 d . . .
H35C H -0.0996 0.6990 1.1504 0.046 Uiso 1 1 calc R . .
H35D H -0.1427 0.7460 1.1019 0.046 Uiso 1 1 calc R . .
C36A C -0.1301(4) 0.8153(7) 1.1969(5) 0.042(2) Uani 1 1 d . . .
H36C H -0.1476 0.8711 1.1799 0.050 Uiso 1 1 calc R . .
H36D H -0.1547 0.7798 1.2257 0.050 Uiso 1 1 calc R . .
C37A C -0.0842(4) 0.8412(6) 1.2426(5) 0.040(2) Uani 1 1 d . . .
H37C H -0.0698 0.7857 1.2650 0.048 Uiso 1 1 calc R . .
H37D H -0.0954 0.8827 1.2811 0.048 Uiso 1 1 calc R . .
C38A C -0.0429(4) 0.8879(6) 1.1987(5) 0.034(2) Uani 1 1 d . . .
H38C H -0.0130 0.9011 1.2296 0.041 Uiso 1 1 calc R . .
H38D H -0.0562 0.9466 1.1804 0.041 Uiso 1 1 calc R . .
N39 N 0.6995(3) 0.2983(6) 0.6614(5) 0.051(2) Uani 1 1 d D . .
C40 C 0.6654(3) 0.3132(6) 0.6286(5) 0.037(2) Uani 1 1 d D . .
C41 C 0.6195(4) 0.3325(7) 0.5833(6) 0.064(4) Uani 1 1 d D . .
H41A H 0.6245 0.3902 0.5580 0.096 Uiso 1 1 calc R . .
H41B H 0.5891 0.3369 0.6135 0.096 Uiso 1 1 calc R . .
H41C H 0.6149 0.2832 0.5487 0.096 Uiso 1 1 calc R . .
O42 O 0.0108(3) 0.6177(4) 1.0591(3) 0.0386(17) Uani 1 1 d D . .
H42A H 0.032(3) 0.659(5) 1.050(3) 0.058 Uiso 1 1 d D . .
H42B H 0.006(3) 0.609(6) 1.1029(15) 0.058 Uiso 1 1 d D . .
O43 O 0.5319(3) 0.5987(4) 0.5639(3) 0.0357(16) Uani 1 1 d D . .
H43A H 0.555(2) 0.635(5) 0.550(3) 0.054 Uiso 1 1 d D . .
H43B H 0.512(3) 0.625(6) 0.593(4) 0.054 Uiso 1 1 d D . .
N44 N 0.1848(6) 0.3023(9) 0.5448(8) 0.055(3) Uiso 0.60 1 d PD A 1
C45 C 0.1760(8) 0.2292(9) 0.5418(10) 0.057(4) Uiso 0.60 1 d PD A 1
C46 C 0.1758(10) 0.1307(10) 0.5205(12) 0.087(6) Uiso 0.60 1 d PD A 1
H46A H 0.1524 0.0968 0.5514 0.130 Uiso 0.60 1 calc PR A 1
H46B H 0.2104 0.1058 0.5252 0.130 Uiso 0.60 1 calc PR A 1
H46C H 0.1643 0.1252 0.4709 0.130 Uiso 0.60 1 calc PR A 1
N44B N 0.1916(8) 0.2415(14) 0.6505(11) 0.055(3) Uiso 0.40 1 d PD B 2
C45B C 0.1661(10) 0.2069(17) 0.6123(14) 0.057(4) Uiso 0.40 1 d PD B 2
C46B C 0.1317(8) 0.1505(19) 0.5659(14) 0.087(6) Uiso 0.40 1 d PD B 2
H46D H 0.1429 0.0867 0.5675 0.130 Uiso 0.40 1 calc PR B 2
H46E H 0.1334 0.1728 0.5168 0.130 Uiso 0.40 1 calc PR B 2
H46F H 0.0965 0.1549 0.5831 0.130 Uiso 0.40 1 calc PR B 2
N47 N 0.6569(8) 0.1541(16) 0.5001(12) 0.055(3) Uiso 0.25 1 d PRD . .
C48 C 0.6783(8) 0.2151(16) 0.4860(11) 0.057(4) Uiso 0.25 1 d PRD . .
C49 C 0.7058(8) 0.3016(17) 0.4675(11) 0.087(6) Uiso 0.25 1 d PRD . .
H49A H 0.6985 0.3178 0.4179 0.130 Uiso 0.25 1 calc PR . .
H49B H 0.7427 0.2927 0.4738 0.130 Uiso 0.25 1 calc PR . .
H49C H 0.6943 0.3507 0.4989 0.130 Uiso 0.25 1 calc PR . .

loop_
_atom_site_aniso_label
_atom_site_aniso_U_11
_atom_site_aniso_U_22
_atom_site_aniso_U_33
_atom_site_aniso_U_23
_atom_site_aniso_U_13
_atom_site_aniso_U_12
U1 0.01994(18) 0.01566(15) 0.01635(16) 0.00028(12) 0.00043(12) -0.00485(13)
O1 0.032(4) 0.013(3) 0.027(3) 0.004(2) -0.003(3) -0.001(2)
O2 0.028(4) 0.025(3) 0.022(3) 0.002(2) -0.003(3) -0.003(3)
O3 0.026(4) 0.013(3) 0.030(3) -0.002(2) 0.002(3) 0.000(2)
O10 0.025(4) 0.025(3) 0.026(3) -0.006(2) 0.003(3) -0.016(3)
O15 0.044(4) 0.021(3) 0.031(3) -0.011(3) -0.001(3) -0.004(3)
O26 0.030(4) 0.021(3) 0.019(3) -0.006(2) 0.001(3) -0.008(2)
O31 0.017(3) 0.024(3) 0.026(3) -0.009(2) 0.002(2) -0.004(2)
N7 0.029(4) 0.037(4) 0.009(3) 0.002(3) -0.003(3) -0.015(3)
N23 0.018(4) 0.018(3) 0.025(4) 0.005(3) 0.004(3) -0.001(3)
C1 0.024(5) 0.029(5) 0.024(5) 0.007(4) 0.011(4) -0.005(4)
C2 0.030(6) 0.039(5) 0.036(5) 0.004(4) 0.007(4) 0.009(4)
C3 0.031(6) 0.041(6) 0.048(6) 0.010(5) 0.014(5) 0.016(5)
C4 0.023(6) 0.045(6) 0.044(6) 0.010(5) 0.009(5) 0.000(4)
C5 0.040(6) 0.044(6) 0.022(5) 0.012(4) 0.001(4) -0.009(5)
C6 0.025(5) 0.029(5) 0.026(5) 0.014(4) 0.005(4) -0.003(4)
C8 0.026(5) 0.043(6) 0.016(4) 0.007(4) -0.002(4) -0.012(4)
C9 0.036(6) 0.031(5) 0.018(4) 0.001(4) -0.009(4) -0.016(4)
C10 0.041(6) 0.019(5) 0.024(5) 0.000(4) -0.011(4) -0.011(4)
C11 0.032(6) 0.028(5) 0.027(5) 0.002(4) -0.003(4) -0.013(4)
C12 0.048(7) 0.026(5) 0.046(6) -0.006(4) -0.008(5) -0.010(5)
C13 0.054(8) 0.030(6) 0.052(6) 0.007(5) -0.018(6) -0.026(5)
C14 0.042(6) 0.033(5) 0.032(5) 0.006(4) -0.007(5) -0.022(5)
C16 0.054(7) 0.018(5) 0.053(6) -0.005(4) -0.014(5) -0.005(4)
C17 0.068(6) 0.021(4) 0.030(4) -0.003(3) 0.002(4) 0.005(4)
C18 0.083(6) 0.031(5) 0.039(5) -0.016(4) 0.006(5) 0.009(5)
C19 0.096(7) 0.039(5) 0.041(5) -0.008(4) 0.024(5) 0.019(5)
C20 0.086(7) 0.050(5) 0.051(5) -0.005(5) 0.032(5) 0.006(5)
C21 0.079(7) 0.041(5) 0.064(6) -0.011(4) 0.027(5) -0.002(5)
C22 0.065(6) 0.032(4) 0.038(5) -0.012(4) 0.023(4) -0.008(4)
C24 0.028(5) 0.016(4) 0.020(4) -0.004(3) 0.009(4) -0.006(4)
C25 0.033(5) 0.012(4) 0.023(4) -0.004(3) 0.001(4) -0.003(4)
C26 0.031(5) 0.011(4) 0.021(4) 0.002(3) 0.007(4) 0.001(3)
C27 0.024(5) 0.018(4) 0.019(4) -0.002(3) 0.004(4) -0.005(3)
C28 0.032(6) 0.024(5) 0.025(5) -0.002(4) -0.001(4) -0.006(4)
C29 0.049(7) 0.033(5) 0.015(4) -0.011(4) -0.002(4) -0.011(4)
C30 0.051(7) 0.025(5) 0.018(4) -0.006(4) 0.009(4) 0.000(4)
C32 0.023(5) 0.032(4) 0.029(4) -0.009(4) -0.001(4) -0.009(4)
C33 0.019(4) 0.031(4) 0.031(4) -0.010(3) 0.003(3) -0.004(3)
C34 0.037(5) 0.026(4) 0.042(5) -0.008(4) 0.003(4) -0.002(4)
C35 0.032(5) 0.029(4) 0.042(5) -0.010(4) 0.011(4) 0.002(4)
C36 0.028(5) 0.041(5) 0.050(5) -0.009(4) 0.003(4) 0.002(4)
C37 0.026(5) 0.052(5) 0.052(5) -0.014(4) 0.005(4) -0.009(4)
C38 0.033(5) 0.048(5) 0.042(5) -0.014(4) 0.007(4) -0.004(4)
U1A 0.01634(18) 0.02728(18) 0.01879(17) 0.00340(13) 0.00034(13) -0.00334(14)
O1A 0.015(3) 0.038(3) 0.028(3) 0.013(3) -0.004(3) -0.002(3)
O2A 0.023(3) 0.028(3) 0.021(3) 0.006(2) -0.001(2) -0.005(2)
O3A 0.019(3) 0.027(3) 0.025(3) -0.002(3) 0.007(3) -0.002(3)
O10A 0.024(3) 0.028(3) 0.020(3) -0.002(2) 0.007(2) -0.002(2)
O15A 0.025(4) 0.030(3) 0.026(3) -0.002(3) -0.001(3) -0.005(3)
O26A 0.025(4) 0.027(3) 0.027(3) -0.003(2) 0.001(3) -0.013(3)
O31A 0.034(4) 0.030(3) 0.029(3) -0.005(3) 0.005(3) -0.016(3)
N7A 0.020(4) 0.031(4) 0.032(4) 0.014(3) 0.005(3) 0.003(3)
N23A 0.016(4) 0.049(5) 0.024(4) 0.009(3) -0.003(3) -0.001(3)
C1A 0.013(4) 0.047(5) 0.039(5) 0.021(4) 0.007(4) -0.006(4)
C2A 0.014(4) 0.057(5) 0.056(5) 0.029(4) 0.004(4) -0.009(4)
C3A 0.026(5) 0.060(5) 0.063(6) 0.033(5) 0.009(4) 0.002(4)
C4A 0.032(5) 0.054(5) 0.060(6) 0.030(4) 0.010(4) 0.017(4)
C5A 0.035(5) 0.042(5) 0.061(5) 0.026(4) 0.013(4) 0.010(4)
C6A 0.017(4) 0.039(5) 0.043(5) 0.029(4) 0.012(4) 0.004(4)
C8A 0.031(6) 0.025(5) 0.035(5) 0.016(4) 0.015(4) 0.009(4)
C9A 0.045(6) 0.017(4) 0.023(5) 0.004(3) 0.009(4) 0.008(4)
C10A 0.030(5) 0.015(4) 0.022(5) 0.009(3) -0.003(4) 0.003(4)
C11A 0.033(6) 0.019(4) 0.025(5) 0.003(3) 0.010(4) 0.002(4)
C12A 0.048(7) 0.025(5) 0.022(5) -0.005(4) -0.011(4) 0.002(4)
C13A 0.072(8) 0.028(5) 0.018(5) -0.002(4) 0.008(5) 0.008(5)
C14A 0.052(7) 0.021(5) 0.030(5) 0.007(4) 0.020(5) 0.008(4)
C16A 0.037(6) 0.032(5) 0.027(5) -0.004(4) -0.005(4) -0.005(4)
C17A 0.028(5) 0.030(5) 0.026(5) 0.001(4) -0.006(4) -0.007(4)
C18A 0.022(5) 0.043(6) 0.038(5) 0.007(4) -0.004(4) -0.001(4)
C19A 0.044(7) 0.069(7) 0.029(5) 0.012(5) 0.003(5) 0.006(5)
C20A 0.027(6) 0.047(6) 0.040(6) 0.000(5) 0.003(5) 0.013(4)
C21A 0.040(7) 0.054(7) 0.045(6) -0.004(5) -0.011(5) 0.016(5)
C22A 0.047(7) 0.047(6) 0.026(5) 0.005(4) -0.003(5) 0.006(5)
C24A 0.018(5) 0.048(6) 0.026(5) 0.018(4) -0.009(4) -0.020(4)
C25A 0.029(6) 0.047(6) 0.014(4) 0.004(4) -0.008(4) -0.008(4)
C26A 0.027(5) 0.035(5) 0.020(5) 0.010(4) -0.003(4) -0.012(4)
C27A 0.027(5) 0.035(5) 0.021(4) 0.001(4) -0.010(4) -0.009(4)
C28A 0.047(7) 0.028(5) 0.036(5) 0.001(4) -0.011(5) -0.010(4)
C29A 0.043(7) 0.043(6) 0.031(5) 0.008(5) -0.008(5) -0.016(5)
C30A 0.026(6) 0.047(6) 0.029(5) 0.017(4) -0.009(4) -0.024(5)
C32A 0.041(6) 0.017(5) 0.045(6) -0.013(4) -0.006(5) -0.003(4)
C33A 0.028(5) 0.017(4) 0.032(5) 0.002(4) 0.000(4) -0.003(4)
C34A 0.042(6) 0.026(5) 0.029(5) 0.004(4) -0.012(4) -0.007(4)
C35A 0.039(6) 0.039(6) 0.037(6) -0.005(4) 0.002(5) 0.003(5)
C36A 0.025(6) 0.047(6) 0.054(6) -0.005(5) 0.016(5) 0.004(4)
C37A 0.044(7) 0.033(5) 0.044(6) -0.009(4) 0.009(5) 0.013(5)
C38A 0.045(6) 0.023(5) 0.034(5) -0.006(4) -0.005(5) 0.003(4)
N39 0.036(6) 0.063(6) 0.054(6) 0.010(5) -0.010(5) 0.014(5)
C40 0.051(7) 0.022(5) 0.037(6) 0.006(4) -0.007(5) -0.002(5)
C41 0.085(10) 0.040(6) 0.068(8) 0.018(6) -0.037(7) -0.014(6)
O42 0.057(5) 0.036(4) 0.023(3) -0.004(3) 0.017(3) -0.024(3)
O43 0.049(5) 0.036(4) 0.022(3) -0.013(3) 0.016(3) -0.021(3)

loop_
_atom_type_symbol
_atom_type_description
_atom_type_scat_dispersion_real
_atom_type_scat_dispersion_imag
_atom_type_scat_source
C C 0.0033 0.0016 'International Tables Vol C Tables 4.2.6.8 and 6.1.1.4'
H H 0.0000 0.0000 'International Tables Vol C Tables 4.2.6.8 and 6.1.1.4'
N N 0.0061 0.0033 'International Tables Vol C Tables 4.2.6.8 and 6.1.1.4'
O O 0.0106 0.0060 'International Tables Vol C Tables 4.2.6.8 and 6.1.1.4'
U U -9.6767 9.6646 'International Tables Vol C Tables 4.2.6.8 and 6.1.1.4'

loop_
_geom_angle_atom_site_label_1
_geom_angle_atom_site_label_2
_geom_angle_atom_site_label_3
_geom_angle
_geom_angle_site_symmetry_1
_geom_angle_site_symmetry_3
_geom_angle_publ_flag
O1 U1 O2 177.2(3) . . ?
O1 U1 O26 92.1(2) . . ?
O2 U1 O26 89.6(2) . . ?
O1 U1 O10 91.1(2) . . ?
O2 U1 O10 88.2(2) . . ?
O26 U1 O10 155.5(2) . . ?
O1 U1 O3 91.4(2) . . ?
O2 U1 O3 91.1(2) . . ?
O26 U1 O3 78.2(2) . . ?
O10 U1 O3 77.5(2) . . ?
O1 U1 N7 86.8(2) . . ?
O2 U1 N7 90.5(2) . . ?
O26 U1 N7 134.4(2) . . ?
O10 U1 N7 70.0(2) . . ?
O3 U1 N7 147.4(2) . . ?
O1 U1 N23 87.4(2) . . ?
O2 U1 N23 91.1(2) . . ?
O26 U1 N23 70.4(2) . . ?
O10 U1 N23 134.0(2) . . ?
O3 U1 N23 148.5(2) . . ?
N7 U1 N23 64.0(2) . . ?
U1 O3 H3OA 100(6) . . ?
U1 O3 H3OB 101(6) . . ?
H3OA O3 H3OB 116(4) . . ?
C10 O10 U1 132.2(5) . . ?
C11 O15 C16 119.0(7) . . ?
C26 O26 U1 136.2(5) . . ?
C27 O31 C32 117.6(6) . . ?
C8 N7 C6 120.3(8) . . ?
C8 N7 U1 124.1(6) . . ?
C6 N7 U1 115.0(5) . . ?
C24 N23 C1 118.0(7) . . ?
C24 N23 U1 126.1(5) . . ?
C1 N23 U1 115.8(5) . . ?
C6 C1 C2 119.2(9) . . ?
C6 C1 N23 116.8(7) . . ?
C2 C1 N23 124.0(8) . . ?
C3 C2 C1 119.5(9) . . ?
C3 C2 H2 120.2 . . ?
C1 C2 H2 120.2 . . ?
C4 C3 C2 120.9(9) . . ?
C4 C3 H3 119.6 . . ?
C2 C3 H3 119.6 . . ?
C3 C4 C5 121.4(9) . . ?
C3 C4 H4 119.3 . . ?
C5 C4 H4 119.3 . . ?
C4 C5 C6 117.7(9) . . ?
C4 C5 H5 121.1 . . ?
C6 C5 H5 121.1 . . ?
C1 C6 C5 121.1(8) . . ?
C1 C6 N7 117.9(8) . . ?
C5 C6 N7 120.9(8) . . ?
N7 C8 C9 128.0(9) . . ?
N7 C8 H8 116.0 . . ?
C9 C8 H8 116.0 . . ?
C14 C9 C10 119.2(8) . . ?
C14 C9 C8 118.7(9) . . ?
C10 C9 C8 121.9(7) . . ?
O10 C10 C11 119.7(8) . . ?
O10 C10 C9 121.0(8) . . ?
C11 C10 C9 119.3(7) . . ?
O15 C11 C12 124.6(8) . . ?
O15 C11 C10 114.4(7) . . ?
C12 C11 C10 120.9(9) . . ?
C13 C12 C11 118.5(9) . . ?
C13 C12 H12 120.7 . . ?
C11 C12 H12 120.7 . . ?
C14 C13 C12 121.8(9) . . ?
C14 C13 H13 119.1 . . ?
C12 C13 H13 119.1 . . ?
C13 C14 C9 120.1(10) . . ?
C13 C14 H14 119.9 . . ?
C9 C14 H14 119.9 . . ?
O15 C16 C17 109.6(7) . . ?
O15 C16 H16A 109.7 . . ?
C17 C16 H16A 109.7 . . ?
O15 C16 H16B 109.7 . . ?
C17 C16 H16B 109.7 . . ?
H16A C16 H16B 108.2 . . ?
C16 C17 C18 108.4(8) . . ?
C16 C17 C22 112.8(8) . . ?
C18 C17 C22 111.1(9) . . ?
C16 C17 H17 108.1 . . ?
C18 C17 H17 108.1 . . ?
C22 C17 H17 108.1 . . ?
C19 C18 C17 111.4(8) . . ?
C19 C18 H18A 109.3 . . ?
C17 C18 H18A 109.3 . . ?
C19 C18 H18B 109.3 . . ?
C17 C18 H18B 109.3 . . ?
H18A C18 H18B 108.0 . . ?
C20 C19 C18 112.2(9) . . ?
C20 C19 H19A 109.2 . . ?
C18 C19 H19A 109.2 . . ?
C20 C19 H19B 109.2 . . ?
C18 C19 H19B 109.2 . . ?
H19A C19 H19B 107.9 . . ?
C19 C20 C21 110.8(10) . . ?
C19 C20 H20A 109.5 . . ?
C21 C20 H20A 109.5 . . ?
C19 C20 H20B 109.5 . . ?
C21 C20 H20B 109.5 . . ?
H20A C20 H20B 108.1 . . ?
C20 C21 C22 111.0(9) . . ?
C20 C21 H21A 109.4 . . ?
C22 C21 H21A 109.4 . . ?
C20 C21 H21B 109.4 . . ?
C22 C21 H21B 109.4 . . ?
H21A C21 H21B 108.0 . . ?
C17 C22 C21 112.6(8) . . ?
C17 C22 H22A 109.1 . . ?
C21 C22 H22A 109.1 . . ?
C17 C22 H22B 109.1 . . ?
C21 C22 H22B 109.1 . . ?
H22A C22 H22B 107.8 . . ?
N23 C24 C25 128.2(8) . . ?
N23 C24 H24 115.9 . . ?
C25 C24 H24 115.9 . . ?
C24 C25 C30 118.8(8) . . ?
C24 C25 C26 122.1(7) . . ?
C30 C25 C26 118.6(8) . . ?
O26 C26 C27 118.7(7) . . ?
O26 C26 C25 122.1(8) . . ?
C27 C26 C25 119.0(7) . . ?
O31 C27 C28 124.9(7) . . ?
O31 C27 C26 115.2(7) . . ?
C28 C27 C26 120.0(8) . . ?
C29 C28 C27 121.1(8) . . ?
C29 C28 H28 119.5 . . ?
C27 C28 H28 119.5 . . ?
C30 C29 C28 120.3(8) . . ?
C30 C29 H29 119.8 . . ?
C28 C29 H29 119.8 . . ?
C29 C30 C25 120.8(9) . . ?
C29 C30 H30 119.6 . . ?
C25 C30 H30 119.6 . . ?
O31 C32 C33 109.2(6) . . ?
O31 C32 H32A 109.8 . . ?
C33 C32 H32A 109.8 . . ?
O31 C32 H32B 109.8 . . ?
C33 C32 H32B 109.8 . . ?
H32A C32 H32B 108.3 . . ?
C32 C33 C34 111.8(7) . . ?
C32 C33 C38 110.1(7) . . ?
C34 C33 C38 109.4(7) . . ?
C32 C33 H33 108.5 . . ?
C34 C33 H33 108.5 . . ?
C38 C33 H33 108.5 . . ?
C33 C34 C35 110.7(7) . . ?
C33 C34 H34A 109.5 . . ?
C35 C34 H34A 109.5 . . ?
C33 C34 H34B 109.5 . . ?
C35 C34 H34B 109.5 . . ?
H34A C34 H34B 108.1 . . ?
C36 C35 C34 112.1(8) . . ?
C36 C35 H35A 109.2 . . ?
C34 C35 H35A 109.2 . . ?
C36 C35 H35B 109.2 . . ?
C34 C35 H35B 109.2 . . ?
H35A C35 H35B 107.9 . . ?
C37 C36 C35 111.4(8) . . ?
C37 C36 H36A 109.3 . . ?
C35 C36 H36A 109.3 . . ?
C37 C36 H36B 109.3 . . ?
C35 C36 H36B 109.3 . . ?
H36A C36 H36B 108.0 . . ?
C36 C37 C38 110.9(8) . . ?
C36 C37 H37A 109.5 . . ?
C38 C37 H37A 109.5 . . ?
C36 C37 H37B 109.5 . . ?
C38 C37 H37B 109.5 . . ?
H37A C37 H37B 108.0 . . ?
C37 C38 C33 111.8(8) . . ?
C37 C38 H38A 109.3 . . ?
C33 C38 H38A 109.3 . . ?
C37 C38 H38B 109.3 . . ?
C33 C38 H38B 109.3 . . ?
H38A C38 H38B 107.9 . . ?
O1A U1A O2A 176.5(3) . . ?
O1A U1A O10A 88.8(2) . . ?
O2A U1A O10A 91.5(2) . . ?
O1A U1A O26A 89.5(2) . . ?
O2A U1A O26A 91.6(2) . . ?
O10A U1A O26A 155.9(2) . . ?
O1A U1A O3A 90.0(2) . . ?
O2A U1A O3A 93.5(2) . . ?
O10A U1A O3A 76.1(2) . . ?
O26A U1A O3A 79.9(2) . . ?
O1A U1A N23A 90.1(2) . . ?
O2A U1A N23A 87.1(2) . . ?
O10A U1A N23A 134.5(2) . . ?
O26A U1A N23A 69.5(2) . . ?
O3A U1A N23A 149.4(2) . . ?
O1A U1A N7A 89.0(2) . . ?
O2A U1A N7A 87.8(2) . . ?
O10A U1A N7A 69.8(2) . . ?
O26A U1A N7A 134.3(2) . . ?
O3A U1A N7A 145.8(2) . . ?
N23A U1A N7A 64.8(2) . . ?
U1A O3A H3AA 114(6) . . ?
U1A O3A H3AB 100(6) . . ?
H3AA O3A H3AB 102(8) . . ?
C10A O10A U1A 134.4(5) . . ?
C11A O15A C16A 118.3(6) . . ?
C26A O26A U1A 137.0(5) . . ?
C27A O31A C32A 117.9(6) . . ?
C8A N7A C6A 119.6(8) . . ?
C8A N7A U1A 126.1(6) . . ?
C6A N7A U1A 114.2(6) . . ?
C24A N23A C1A 117.7(8) . . ?
C24A N23A U1A 126.8(6) . . ?
C1A N23A U1A 115.4(6) . . ?
N23A C1A C2A 123.5(9) . . ?
N23A C1A C6A 118.8(8) . . ?
C2A C1A C6A 117.4(9) . . ?
C3A C2A C1A 120.8(11) . . ?
C3A C2A H2A 119.6 . . ?
C1A C2A H2A 119.6 . . ?
C2A C3A C4A 121.5(11) . . ?
C2A C3A H3A 119.3 . . ?
C4A C3A H3A 119.3 . . ?
C3A C4A C5A 120.1(10) . . ?
C3A C4A H4A 119.9 . . ?
C5A C4A H4A 119.9 . . ?
C6A C5A C4A 118.8(10) . . ?
C6A C5A H5A 120.6 . . ?
C4A C5A H5A 120.6 . . ?
C5A C6A C1A 121.3(9) . . ?
C5A C6A N7A 123.1(9) . . ?
C1A C6A N7A 115.5(8) . . ?
N7A C8A C9A 127.8(8) . . ?
N7A C8A H8A 116.1 . . ?
C9A C8A H8A 116.1 . . ?
C14A C9A C10A 118.9(9) . . ?
C14A C9A C8A 119.1(8) . . ?
C10A C9A C8A 121.8(8) . . ?
O10A C10A C11A 120.5(8) . . ?
O10A C10A C9A 120.8(8) . . ?
C11A C10A C9A 118.6(8) . . ?
O15A C11A C12A 125.2(8) . . ?
O15A C11A C10A 114.2(7) . . ?
C12A C11A C10A 120.7(8) . . ?
C13A C12A C11A 120.5(9) . . ?
C13A C12A H12A 119.8 . . ?
C11A C12A H12A 119.8 . . ?
C14A C13A C12A 119.9(8) . . ?
C14A C13A H13A 120.0 . . ?
C12A C13A H13A 120.0 . . ?
C13A C14A C9A 121.4(9) . . ?
C13A C14A H14A 119.3 . . ?
C9A C14A H14A 119.3 . . ?
O15A C16A C17A 108.2(7) . . ?
O15A C16A H16C 110.1 . . ?
C17A C16A H16C 110.1 . . ?
O15A C16A H16D 110.1 . . ?
C17A C16A H16D 110.1 . . ?
H16C C16A H16D 108.4 . . ?
C16A C17A C18A 111.9(7) . . ?
C16A C17A C22A 109.9(7) . . ?
C18A C17A C22A 110.1(7) . . ?
C16A C17A H17A 108.3 . . ?
C18A C17A H17A 108.3 . . ?
C22A C17A H17A 108.3 . . ?
C17A C18A C19A 111.8(8) . . ?
C17A C18A H18C 109.3 . . ?
C19A C18A H18C 109.3 . . ?
C17A C18A H18D 109.3 . . ?
C19A C18A H18D 109.3 . . ?
H18C C18A H18D 107.9 . . ?
C20A C19A C18A 112.6(8) . . ?
C20A C19A H19C 109.1 . . ?
C18A C19A H19C 109.1 . . ?
C20A C19A H19D 109.1 . . ?
C18A C19A H19D 109.1 . . ?
H19C C19A H19D 107.8 . . ?
C21A C20A C19A 110.9(8) . . ?
C21A C20A H20C 109.5 . . ?
C19A C20A H20C 109.5 . . ?
C21A C20A H20D 109.5 . . ?
C19A C20A H20D 109.5 . . ?
H20C C20A H20D 108.0 . . ?
C20A C21A C22A 111.6(8) . . ?
C20A C21A H21C 109.3 . . ?
C22A C21A H21C 109.3 . . ?
C20A C21A H21D 109.3 . . ?
C22A C21A H21D 109.3 . . ?
H21C C21A H21D 108.0 . . ?
C17A C22A C21A 110.8(7) . . ?
C17A C22A H22C 109.5 . . ?
C21A C22A H22C 109.5 . . ?
C17A C22A H22D 109.5 . . ?
C21A C22A H22D 109.5 . . ?
H22C C22A H22D 108.1 . . ?
N23A C24A C25A 127.1(8) . . ?
N23A C24A H24A 116.5 . . ?
C25A C24A H24A 116.5 . . ?
C26A C25A C24A 121.7(8) . . ?
C26A C25A C30A 119.1(9) . . ?
C24A C25A C30A 118.6(9) . . ?
O26A C26A C25A 122.8(8) . . ?
O26A C26A C27A 118.0(8) . . ?
C25A C26A C27A 119.1(8) . . ?
O31A C27A C28A 125.1(8) . . ?
O31A C27A C26A 115.5(7) . . ?
C28A C27A C26A 119.4(9) . . ?
C27A C28A C29A 121.2(9) . . ?
C27A C28A H28A 119.4 . . ?
C29A C28A H28A 119.4 . . ?
C30A C29A C28A 119.8(9) . . ?
C30A C29A H29A 120.1 . . ?
C28A C29A H29A 120.1 . . ?
C29A C30A C25A 121.0(9) . . ?
C29A C30A H30A 119.5 . . ?
C25A C30A H30A 119.5 . . ?
O31A C32A C33A 108.4(6) . . ?
O31A C32A H32C 110.0 . . ?
C33A C32A H32C 110.0 . . ?
O31A C32A H32D 110.0 . . ?
C33A C32A H32D 110.0 . . ?
H32C C32A H32D 108.4 . . ?
C32A C33A C34A 112.7(7) . . ?
C32A C33A C38A 109.3(7) . . ?
C34A C33A C38A 109.5(8) . . ?
C32A C33A H33A 108.4 . . ?
C34A C33A H33A 108.4 . . ?
C38A C33A H33A 108.4 . . ?
C35A C34A C33A 111.4(7) . . ?
C35A C34A H34C 109.3 . . ?
C33A C34A H34C 109.3 . . ?
C35A C34A H34D 109.3 . . ?
C33A C34A H34D 109.3 . . ?
H34C C34A H34D 108.0 . . ?
C34A C35A C36A 113.2(8) . . ?
C34A C35A H35C 108.9 . . ?
C36A C35A H35C 108.9 . . ?
C34A C35A H35D 108.9 . . ?
C36A C35A H35D 108.9 . . ?
H35C C35A H35D 107.7 . . ?
C37A C36A C35A 110.0(8) . . ?
C37A C36A H36C 109.7 . . ?
C35A C36A H36C 109.7 . . ?
C37A C36A H36D 109.7 . . ?
C35A C36A H36D 109.7 . . ?
H36C C36A H36D 108.2 . . ?
C36A C37A C38A 111.5(8) . . ?
C36A C37A H37C 109.3 . . ?
C38A C37A H37C 109.3 . . ?
C36A C37A H37D 109.3 . . ?
C38A C37A H37D 109.3 . . ?
H37C C37A H37D 108.0 . . ?
C37A C38A C33A 111.8(7) . . ?
C37A C38A H38C 109.3 . . ?
C33A C38A H38C 109.3 . . ?
C37A C38A H38D 109.3 . . ?
C33A C38A H38D 109.3 . . ?
H38C C38A H38D 107.9 . . ?
N39 C40 C41 179.1(12) . . ?
C40 C41 H41A 109.5 . . ?
C40 C41 H41B 109.5 . . ?
H41A C41 H41B 109.5 . . ?
C40 C41 H41C 109.5 . . ?
H41A C41 H41C 109.5 . . ?
H41B C41 H41C 109.5 . . ?
H42A O42 H42B 114(4) . . ?
H43A O43 H43B 111(9) . . ?
N44 C45 C46 163(2) . . ?
N44B C45B C46B 173(3) . . ?
C45B C46B H46D 109.5 . . ?
C45B C46B H46E 109.5 . . ?
H46D C46B H46E 109.5 . . ?
C45B C46B H46F 109.5 . . ?
H46D C46B H46F 109.5 . . ?
H46E C46B H46F 109.5 . . ?
N47 C48 C49 177.57(7) . . ?
C48 C49 H49A 109.5 . . ?
C48 C49 H49B 109.5 . . ?
H49A C49 H49B 109.5 . . ?
C48 C49 H49C 109.5 . . ?
H49A C49 H49C 109.5 . . ?
H49B C49 H49C 109.5 . . ?

loop_
_geom_bond_atom_site_label_1
_geom_bond_atom_site_label_2
_geom_bond_distance
_geom_bond_site_symmetry_2
_geom_bond_publ_flag
U1 O1 1.769(5) . ?
U1 O2 1.782(5) . ?
U1 O26 2.270(5) . ?
U1 O10 2.272(5) . ?
U1 O3 2.487(6) . ?
U1 N7 2.537(7) . ?
U1 N23 2.540(6) . ?
O3 H3OA 0.83(5) . ?
O3 H3OB 0.82(5) . ?
O10 C10 1.323(9) . ?
O15 C11 1.379(10) . ?
O15 C16 1.455(10) . ?
O26 C26 1.317(9) . ?
O31 C27 1.368(9) . ?
O31 C32 1.440(9) . ?
N7 C8 1.291(10) . ?
N7 C6 1.422(11) . ?
N23 C24 1.297(10) . ?
N23 C1 1.424(11) . ?
C1 C6 1.385(12) . ?
C1 C2 1.395(12) . ?
C2 C3 1.394(13) . ?
C2 H2 0.9500 . ?
C3 C4 1.349(13) . ?
C3 H3 0.9500 . ?
C4 C5 1.398(13) . ?
C4 H4 0.9500 . ?
C5 C6 1.407(12) . ?
C5 H5 0.9500 . ?
C8 C9 1.436(12) . ?
C8 H8 0.9500 . ?
C9 C14 1.400(11) . ?
C9 C10 1.420(13) . ?
C10 C11 1.402(12) . ?
C11 C12 1.397(12) . ?
C12 C13 1.395(14) . ?
C12 H12 0.9500 . ?
C13 C14 1.377(14) . ?
C13 H13 0.9500 . ?
C14 H14 0.9500 . ?
C16 C17 1.503(14) . ?
C16 H16A 0.9900 . ?
C16 H16B 0.9900 . ?
C17 C18 1.524(12) . ?
C17 C22 1.527(14) . ?
C17 H17 1.0000 . ?
C18 C19 1.521(15) . ?
C18 H18A 0.9900 . ?
C18 H18B 0.9900 . ?
C19 C20 1.52(2) . ?
C19 H19A 0.9900 . ?
C19 H19B 0.9900 . ?
C20 C21 1.527(14) . ?
C20 H20A 0.9900 . ?
C20 H20B 0.9900 . ?
C21 C22 1.545(14) . ?
C21 H21A 0.9900 . ?
C21 H21B 0.9900 . ?
C22 H22A 0.9900 . ?
C22 H22B 0.9900 . ?
C24 C25 1.413(12) . ?
C24 H24 0.9500 . ?
C25 C30 1.416(11) . ?
C25 C26 1.419(11) . ?
C26 C27 1.409(11) . ?
C27 C28 1.383(11) . ?
C28 C29 1.380(12) . ?
C28 H28 0.9500 . ?
C29 C30 1.368(13) . ?
C29 H29 0.9500 . ?
C30 H30 0.9500 . ?
C32 C33 1.518(11) . ?
C32 H32A 0.9900 . ?
C32 H32B 0.9900 . ?
C33 C34 1.524(11) . ?
C33 C38 1.529(12) . ?
C33 H33 1.0000 . ?
C34 C35 1.544(12) . ?
C34 H34A 0.9900 . ?
C34 H34B 0.9900 . ?
C35 C36 1.512(13) . ?
C35 H35A 0.9900 . ?
C35 H35B 0.9900 . ?
C36 C37 1.504(12) . ?
C36 H36A 0.9900 . ?
C36 H36B 0.9900 . ?
C37 C38 1.524(13) . ?
C37 H37A 0.9900 . ?
C37 H37B 0.9900 . ?
C38 H38A 0.9900 . ?
C38 H38B 0.9900 . ?
U1A O1A 1.779(5) . ?
U1A O2A 1.780(5) . ?
U1A O10A 2.260(5) . ?
U1A O26A 2.278(5) . ?
U1A O3A 2.497(6) . ?
U1A N23A 2.520(7) . ?
U1A N7A 2.553(7) . ?
O3A H3AA 0.84(5) . ?
O3A H3AB 0.83(5) . ?
O10A C10A 1.326(9) . ?
O15A C11A 1.360(10) . ?
O15A C16A 1.433(10) . ?
O26A C26A 1.317(9) . ?
O31A C27A 1.363(10) . ?
O31A C32A 1.440(10) . ?
N7A C8A 1.298(11) . ?
N7A C6A 1.450(11) . ?
N23A C24A 1.314(11) . ?
N23A C1A 1.404(11) . ?
C1A C2A 1.410(13) . ?
C1A C6A 1.413(13) . ?
C2A C3A 1.362(14) . ?
C2A H2A 0.9500 . ?
C3A C4A 1.368(15) . ?
C3A H3A 0.9500 . ?
C4A C5A 1.403(14) . ?
C4A H4A 0.9500 . ?
C5A C6A 1.387(13) . ?
C5A H5A 0.9500 . ?
C8A C9A 1.443(13) . ?
C8A H8A 0.9500 . ?
C9A C14A 1.414(12) . ?
C9A C10A 1.420(12) . ?
C10A C11A 1.408(12) . ?
C11A C12A 1.393(11) . ?
C12A C13A 1.389(13) . ?
C12A H12A 0.9500 . ?
C13A C14A 1.368(14) . ?
C13A H13A 0.9500 . ?
C14A H14A 0.9500 . ?
C16A C17A 1.508(12) . ?
C16A H16C 0.9900 . ?
C16A H16D 0.9900 . ?
C17A C18A 1.528(11) . ?
C17A C22A 1.531(12) . ?
C17A H17A 1.0000 . ?
C18A C19A 1.529(13) . ?
C18A H18C 0.9900 . ?
C18A H18D 0.9900 . ?
C19A C20A 1.521(13) . ?
C19A H19C 0.9900 . ?
C19A H19D 0.9900 . ?
C20A C21A 1.506(13) . ?
C20A H20C 0.9900 . ?
C20A H20D 0.9900 . ?
C21A C22A 1.549(13) . ?
C21A H21C 0.9900 . ?
C21A H21D 0.9900 . ?
C22A H22C 0.9900 . ?
C22A H22D 0.9900 . ?
C24A C25A 1.419(13) . ?
C24A H24A 0.9500 . ?
C25A C26A 1.400(12) . ?
C25A C30A 1.437(12) . ?
C26A C27A 1.424(12) . ?
C27A C28A 1.390(12) . ?
C28A C29A 1.399(13) . ?
C28A H28A 0.9500 . ?
C29A C30A 1.352(13) . ?
C29A H29A 0.9500 . ?
C30A H30A 0.9500 . ?
C32A C33A 1.501(12) . ?
C32A H32C 0.9900 . ?
C32A H32D 0.9900 . ?
C33A C34A 1.523(11) . ?
C33A C38A 1.542(11) . ?
C33A H33A 1.0000 . ?
C34A C35A 1.499(13) . ?
C34A H34C 0.9900 . ?
C34A H34D 0.9900 . ?
C35A C36A 1.533(12) . ?
C35A H35C 0.9900 . ?
C35A H35D 0.9900 . ?
C36A C37A 1.520(13) . ?
C36A H36C 0.9900 . ?
C36A H36D 0.9900 . ?
C37A C38A 1.524(13) . ?
C37A H37C 0.9900 . ?
C37A H37D 0.9900 . ?
C38A H38C 0.9900 . ?
C38A H38D 0.9900 . ?
N39 C40 1.102(7) . ?
C40 C41 1.493(8) . ?
C41 H41A 0.9800 . ?
C41 H41B 0.9800 . ?
C41 H41C 0.9800 . ?
O42 H42A 0.83(5) . ?
O42 H42B 0.84(5) . ?
O43 H43A 0.84(5) . ?
O43 H43B 0.84(5) . ?
N44 C45 1.098(9) . ?
C45 C46 1.499(9) . ?
C46 H46A 0.9800 . ?
C46 H46B 0.9800 . ?
C46 H46C 0.9800 . ?
N44B C45B 1.101(9) . ?
C45B C46B 1.496(9) . ?
C46B H46D 0.9800 . ?
C46B H46E 0.9800 . ?
C46B H46F 0.9800 . ?
N47 C48 1.0888 . ?
C48 C49 1.5008(11) . ?
C49 H49A 0.9800 . ?
C49 H49B 0.9800 . ?
C49 H49C 0.9800 . ?

loop_
_geom_hbond_atom_site_label_D
_geom_hbond_atom_site_label_H
_geom_hbond_atom_site_label_A
_geom_hbond_distance_DH
_geom_hbond_distance_HA
_geom_hbond_distance_DA
_geom_hbond_angle_DHA
_geom_hbond_site_symmetry_A
O3 H3OA O43 0.83(5) 1.93(3) 2.729(8) 161(8) 3_666
O3 H3OB O43 0.82(5) 1.87(3) 2.670(8) 164(8) .
O3A H3AA O42 0.84(5) 2.13(6) 2.853(8) 145(8) 3_567
O3A H3AB O42 0.83(5) 1.83(3) 2.651(8) 170(9) .
O42 H42A O26A 0.83(5) 2.15(5) 2.812(8) 136(6) .
O42 H42A O31A 0.83(5) 2.32(7) 3.007(8) 140(9) .
O42 H42B O10A 0.84(5) 2.01(4) 2.716(8) 141(6) 3_567
O42 H42B O15A 0.84(5) 2.49(5) 3.228(8) 146(7) 3_567
O43 H43A O10 0.84(5) 2.05(5) 2.734(8) 138(6) 3_666
O43 H43A O15 0.84(5) 2.37(7) 3.017(8) 134(9) 3_666
O43 H43B O26 0.84(5) 2.18(8) 2.764(8) 127(9) .

loop_
_geom_torsion_atom_site_label_1
_geom_torsion_atom_site_label_2
_geom_torsion_atom_site_label_3
_geom_torsion_atom_site_label_4
_geom_torsion
_geom_torsion_site_symmetry_1
_geom_torsion_site_symmetry_2
_geom_torsion_site_symmetry_3
_geom_torsion_site_symmetry_4
_geom_torsion_publ_flag
O1 U1 O10 C10 34.3(8) . . . . ?
O2 U1 O10 C10 -143.0(8) . . . . ?
O26 U1 O10 C10 131.9(7) . . . . ?
O3 U1 O10 C10 125.5(8) . . . . ?
N7 U1 O10 C10 -51.8(7) . . . . ?
N23 U1 O10 C10 -53.1(8) . . . . ?
O1 U1 O26 C26 -44.7(7) . . . . ?
O2 U1 O26 C26 133.1(7) . . . . ?
O10 U1 O26 C26 -142.1(7) . . . . ?
O3 U1 O26 C26 -135.7(7) . . . . ?
N7 U1 O26 C26 42.8(8) . . . . ?
N23 U1 O26 C26 41.8(7) . . . . ?
O1 U1 N7 C8 -55.7(6) . . . . ?
O2 U1 N7 C8 124.6(6) . . . . ?
O26 U1 N7 C8 -145.5(5) . . . . ?
O10 U1 N7 C8 36.7(6) . . . . ?
O3 U1 N7 C8 31.8(8) . . . . ?
N23 U1 N7 C8 -144.4(6) . . . . ?
O1 U1 N7 C6 115.3(5) . . . . ?
O2 U1 N7 C6 -64.4(5) . . . . ?
O26 U1 N7 C6 25.6(6) . . . . ?
O10 U1 N7 C6 -152.3(5) . . . . ?
O3 U1 N7 C6 -157.1(4) . . . . ?
N23 U1 N7 C6 26.7(5) . . . . ?
O1 U1 N23 C24 62.8(6) . . . . ?
O2 U1 N23 C24 -119.6(6) . . . . ?
O26 U1 N23 C24 -30.4(6) . . . . ?
O10 U1 N23 C24 151.8(5) . . . . ?
O3 U1 N23 C24 -25.6(8) . . . . ?
N7 U1 N23 C24 150.5(6) . . . . ?
O1 U1 N23 C1 -113.7(5) . . . . ?
O2 U1 N23 C1 63.9(5) . . . . ?
O26 U1 N23 C1 153.1(5) . . . . ?
O10 U1 N23 C1 -24.7(6) . . . . ?
O3 U1 N23 C1 157.9(4) . . . . ?
N7 U1 N23 C1 -26.0(5) . . . . ?
C24 N23 C1 C6 -153.1(7) . . . . ?
U1 N23 C1 C6 23.7(8) . . . . ?
C24 N23 C1 C2 29.0(11) . . . . ?
U1 N23 C1 C2 -154.2(7) . . . . ?
C6 C1 C2 C3 -1.1(13) . . . . ?
N23 C1 C2 C3 176.7(8) . . . . ?
C1 C2 C3 C4 -1.4(14) . . . . ?
C2 C3 C4 C5 0.3(14) . . . . ?
C3 C4 C5 C6 3.1(13) . . . . ?
C2 C1 C6 C5 4.6(12) . . . . ?
N23 C1 C6 C5 -173.3(7) . . . . ?
C2 C1 C6 N7 179.9(7) . . . . ?
N23 C1 C6 N7 1.9(11) . . . . ?
C4 C5 C6 C1 -5.5(12) . . . . ?
C4 C5 C6 N7 179.3(7) . . . . ?
C8 N7 C6 C1 144.9(8) . . . . ?
U1 N7 C6 C1 -26.5(8) . . . . ?
C8 N7 C6 C5 -39.8(11) . . . . ?
U1 N7 C6 C5 148.8(6) . . . . ?
C6 N7 C8 C9 172.0(7) . . . . ?
U1 N7 C8 C9 -17.4(11) . . . . ?
N7 C8 C9 C14 170.3(8) . . . . ?
N7 C8 C9 C10 -15.1(13) . . . . ?
U1 O10 C10 C11 -139.8(7) . . . . ?
U1 O10 C10 C9 42.3(11) . . . . ?
C14 C9 C10 O10 -178.6(7) . . . . ?
C8 C9 C10 O10 6.8(12) . . . . ?
C14 C9 C10 C11 3.4(12) . . . . ?
C8 C9 C10 C11 -171.1(8) . . . . ?
C16 O15 C11 C12 6.4(13) . . . . ?
C16 O15 C11 C10 -173.0(7) . . . . ?
O10 C10 C11 O15 -3.1(11) . . . . ?
C9 C10 C11 O15 174.8(7) . . . . ?
O10 C10 C11 C12 177.5(8) . . . . ?
C9 C10 C11 C12 -4.6(13) . . . . ?
O15 C11 C12 C13 -177.3(8) . . . . ?
C10 C11 C12 C13 2.0(14) . . . . ?
C11 C12 C13 C14 1.8(15) . . . . ?
C12 C13 C14 C9 -2.9(14) . . . . ?
C10 C9 C14 C13 0.2(13) . . . . ?
C8 C9 C14 C13 175.0(8) . . . . ?
C11 O15 C16 C17 176.8(8) . . . . ?
O15 C16 C17 C18 -171.8(8) . . . . ?
O15 C16 C17 C22 64.7(10) . . . . ?
C16 C17 C18 C19 -178.4(9) . . . . ?
C22 C17 C18 C19 -53.9(11) . . . . ?
C17 C18 C19 C20 56.3(12) . . . . ?
C18 C19 C20 C21 -56.3(12) . . . . ?
C19 C20 C21 C22 54.2(13) . . . . ?
C16 C17 C22 C21 175.1(8) . . . . ?
C18 C17 C22 C21 53.1(11) . . . . ?
C20 C21 C22 C17 -53.5(13) . . . . ?
C1 N23 C24 C25 -169.1(7) . . . . ?
U1 N23 C24 C25 14.5(11) . . . . ?
N23 C24 C25 C30 -174.0(7) . . . . ?
N23 C24 C25 C26 14.4(12) . . . . ?
U1 O26 C26 C27 151.3(6) . . . . ?
U1 O26 C26 C25 -32.1(11) . . . . ?
C24 C25 C26 O26 -9.4(11) . . . . ?
C30 C25 C26 O26 179.0(7) . . . . ?
C24 C25 C26 C27 167.1(7) . . . . ?
C30 C25 C26 C27 -4.5(11) . . . . ?
C32 O31 C27 C28 1.5(11) . . . . ?
C32 O31 C27 C26 -179.6(7) . . . . ?
O26 C26 C27 O31 1.4(10) . . . . ?
C25 C26 C27 O31 -175.3(7) . . . . ?
O26 C26 C27 C28 -179.7(7) . . . . ?
C25 C26 C27 C28 3.6(11) . . . . ?
O31 C27 C28 C29 178.8(8) . . . . ?
C26 C27 C28 C29 0.0(12) . . . . ?
C27 C28 C29 C30 -2.7(13) . . . . ?
C28 C29 C30 C25 1.7(13) . . . . ?
C24 C25 C30 C29 -170.0(8) . . . . ?
C26 C25 C30 C29 1.9(12) . . . . ?
C27 O31 C32 C33 -177.1(7) . . . . ?
O31 C32 C33 C34 -64.4(9) . . . . ?
O31 C32 C33 C38 173.7(7) . . . . ?
C32 C33 C34 C35 -178.1(7) . . . . ?
C38 C33 C34 C35 -55.8(10) . . . . ?
C33 C34 C35 C36 55.2(10) . . . . ?
C34 C35 C36 C37 -54.5(11) . . . . ?
C35 C36 C37 C38 55.0(11) . . . . ?
C36 C37 C38 C33 -57.3(11) . . . . ?
C32 C33 C38 C37 -179.1(8) . . . . ?
C34 C33 C38 C37 57.6(11) . . . . ?
O1A U1A O10A C10A -139.5(7) . . . . ?
O2A U1A O10A C10A 37.0(7) . . . . ?
O26A U1A O10A C10A 134.3(7) . . . . ?
O3A U1A O10A C10A 130.2(7) . . . . ?
N23A U1A O10A C10A -50.4(8) . . . . ?
N7A U1A O10A C10A -50.1(7) . . . . ?
O1A U1A O26A C26A 131.4(8) . . . . ?
O2A U1A O26A C26A -45.3(8) . . . . ?
O10A U1A O26A C26A -142.5(7) . . . . ?
O3A U1A O26A C26A -138.5(8) . . . . ?
N23A U1A O26A C26A 41.1(8) . . . . ?
N7A U1A O26A C26A 43.3(9) . . . . ?
O1A U1A N7A C8A 119.4(6) . . . . ?
O2A U1A N7A C8A -62.1(6) . . . . ?
O10A U1A N7A C8A 30.3(6) . . . . ?
O26A U1A N7A C8A -152.2(6) . . . . ?
O3A U1A N7A C8A 30.9(8) . . . . ?
N23A U1A N7A C8A -150.0(7) . . . . ?
O1A U1A N7A C6A -63.3(5) . . . . ?
O2A U1A N7A C6A 115.1(5) . . . . ?
O10A U1A N7A C6A -152.5(5) . . . . ?
O26A U1A N7A C6A 25.0(6) . . . . ?
O3A U1A N7A C6A -151.8(5) . . . . ?
N23A U1A N7A C6A 27.3(5) . . . . ?
O1A U1A N23A C24A -123.1(7) . . . . ?
O2A U1A N23A C24A 59.1(7) . . . . ?
O10A U1A N23A C24A 148.4(6) . . . . ?
O26A U1A N23A C24A -33.6(6) . . . . ?
O3A U1A N23A C24A -32.9(9) . . . . ?
N7A U1A N23A C24A 148.1(7) . . . . ?
O1A U1A N23A C1A 61.6(6) . . . . ?
O2A U1A N23A C1A -116.2(6) . . . . ?
O10A U1A N23A C1A -26.9(7) . . . . ?
O26A U1A N23A C1A 151.1(6) . . . . ?
O3A U1A N23A C1A 151.8(5) . . . . ?
N7A U1A N23A C1A -27.2(5) . . . . ?
C24A N23A C1A C2A 35.3(12) . . . . ?
U1A N23A C1A C2A -149.0(7) . . . . ?
C24A N23A C1A C6A -150.2(8) . . . . ?
U1A N23A C1A C6A 25.5(9) . . . . ?
N23A C1A C2A C3A 174.8(8) . . . . ?
C6A C1A C2A C3A 0.2(13) . . . . ?
C1A C2A C3A C4A 2.3(14) . . . . ?
C2A C3A C4A C5A -3.0(15) . . . . ?
C3A C4A C5A C6A 1.1(14) . . . . ?
C4A C5A C6A C1A 1.4(13) . . . . ?
C4A C5A C6A N7A -176.0(8) . . . . ?
N23A C1A C6A C5A -176.9(8) . . . . ?
C2A C1A C6A C5A -2.0(12) . . . . ?
N23A C1A C6A N7A 0.7(11) . . . . ?
C2A C1A C6A N7A 175.6(7) . . . . ?
C8A N7A C6A C5A -31.0(12) . . . . ?
U1A N7A C6A C5A 151.6(7) . . . . ?
C8A N7A C6A C1A 151.5(8) . . . . ?
U1A N7A C6A C1A -25.9(8) . . . . ?
C6A N7A C8A C9A 171.7(7) . . . . ?
U1A N7A C8A C9A -11.2(11) . . . . ?
N7A C8A C9A C14A 170.0(8) . . . . ?
N7A C8A C9A C10A -14.6(13) . . . . ?
U1A O10A C10A C11A -139.6(6) . . . . ?
U1A O10A C10A C9A 45.3(10) . . . . ?
C14A C9A C10A O10A 177.5(7) . . . . ?
C8A C9A C10A O10A 2.1(11) . . . . ?
C14A C9A C10A C11A 2.3(11) . . . . ?
C8A C9A C10A C11A -173.2(7) . . . . ?
C16A O15A C11A C12A -12.5(11) . . . . ?
C16A O15A C11A C10A 166.9(7) . . . . ?
O10A C10A C11A O15A 3.1(10) . . . . ?
C9A C10A C11A O15A 178.4(7) . . . . ?
O10A C10A C11A C12A -177.5(7) . . . . ?
C9A C10A C11A C12A -2.3(11) . . . . ?
O15A C11A C12A C13A 179.9(8) . . . . ?
C10A C11A C12A C13A 0.6(12) . . . . ?
C11A C12A C13A C14A 1.1(13) . . . . ?
C12A C13A C14A C9A -1.1(13) . . . . ?
C10A C9A C14A C13A -0.6(12) . . . . ?
C8A C9A C14A C13A 174.9(8) . . . . ?
C11A O15A C16A C17A -166.4(7) . . . . ?
O15A C16A C17A C18A -74.1(9) . . . . ?
O15A C16A C17A C22A 163.3(7) . . . . ?
C16A C17A C18A C19A -177.4(8) . . . . ?
C22A C17A C18A C19A -54.9(10) . . . . ?
C17A C18A C19A C20A 54.1(11) . . . . ?
C18A C19A C20A C21A -53.8(11) . . . . ?
C19A C20A C21A C22A 55.0(11) . . . . ?
C16A C17A C22A C21A 179.8(8) . . . . ?
C18A C17A C22A C21A 56.1(10) . . . . ?
C20A C21A C22A C17A -57.1(11) . . . . ?
C1A N23A C24A C25A -164.0(8) . . . . ?
U1A N23A C24A C25A 20.8(12) . . . . ?
N23A C24A C25A C26A 10.2(13) . . . . ?
N23A C24A C25A C30A -178.6(8) . . . . ?
U1A O26A C26A C25A -29.9(13) . . . . ?
U1A O26A C26A C27A 153.7(6) . . . . ?
C24A C25A C26A O26A -9.6(13) . . . . ?
C30A C25A C26A O26A 179.2(7) . . . . ?
C24A C25A C26A C27A 166.7(7) . . . . ?
C30A C25A C26A C27A -4.5(12) . . . . ?
C32A O31A C27A C28A -11.5(12) . . . . ?
C32A O31A C27A C26A 168.9(7) . . . . ?
O26A C26A C27A O31A 2.0(11) . . . . ?
C25A C26A C27A O31A -174.4(7) . . . . ?
O26A C26A C27A C28A -177.7(7) . . . . ?
C25A C26A C27A C28A 5.8(12) . . . . ?
O31A C27A C28A C29A 178.4(8) . . . . ?
C26A C27A C28A C29A -1.9(13) . . . . ?
C27A C28A C29A C30A -3.5(14) . . . . ?
C28A C29A C30A C25A 4.9(13) . . . . ?
C26A C25A C30A C29A -0.9(12) . . . . ?
C24A C25A C30A C29A -172.4(8) . . . . ?
C27A O31A C32A C33A -171.4(7) . . . . ?
O31A C32A C33A C34A -65.3(9) . . . . ?
O31A C32A C33A C38A 172.6(7) . . . . ?
C32A C33A C34A C35A -177.4(7) . . . . ?
C38A C33A C34A C35A -55.5(9) . . . . ?
C33A C34A C35A C36A 56.1(10) . . . . ?
C34A C35A C36A C37A -54.4(11) . . . . ?
C35A C36A C37A C38A 53.7(10) . . . . ?
C36A C37A C38A C33A -56.2(10) . . . . ?
C32A C33A C38A C37A 180.0(8) . . . . ?
C34A C33A C38A C37A 56.1(9) . . . . ?
